data_4111773
loop_
_publ_author_name
'Rasmus D. Poulsen'
'Anders Bentien'
'Marie Chevalier'
'Bo B. Iversen'

_publ_contact_author_address
;University of Aarhus
Department of Chemistry
Laboratory of Inorganic Chemistry
Langelandsgade 140
DK-8000 Aarhus C
Denmark
;
_publ_contact_author_email bo@chem.au.dk
_publ_contact_author_fax '+458619 6199'
_publ_contact_author_name 'Professor Bo B. Iversen'
_publ_contact_author_phone +4589423969
_publ_section_title
;
 Synthesis, Physical Properties, Multitemperature Crystal Structure, and
 20 K Synchrotron X-ray Charge Density of a Magnetic Metal Organic
 Framework Structure, Mn~3~[C~8~O~4~H~4~]~3~(C~5~H~11~ON)~2~
;
_journal_name_full 'Journal of the American Chemical Society'
_journal_page_first 9156
_journal_page_last 9166
_journal_paper_doi 10.1021/ja051233z
_journal_volume 127
_journal_year 2005
_chemical_formula_sum 'C34 H34 Mn3 N2 O14'
_chemical_formula_weight 859.45
_space_group_IT_number 15
_symmetry_cell_setting monoclinic
_symmetry_Int_Tables_number 15
_symmetry_space_group_name_Hall '-I 2ya'
_symmetry_space_group_name_H-M 'I 1 2/a 1'
_cell_angle_alpha 90.000
_cell_angle_beta 94.172
_cell_angle_gamma 90.000
_cell_formula_units_Z 4
_cell_length_a 19.1076
_cell_length_b 10.6527
_cell_length_c 17.3907
_cell_measurement_reflns_used 17679
_cell_measurement_temperature 20
_cell_measurement_theta_max 29.943
_cell_measurement_theta_min 2.221
_cell_volume 3530.454
_computing_cell_refinement 'SMART (Bruker, 1998)'
_computing_data_collection 'SMART (Bruker, 1998)'
_computing_data_reduction SAINT
_computing_molecular_graphics 'Koritsanszky et al, (2003)'
_computing_publication_material 'Koritsanszky et al, (2003)'
_computing_structure_refinement 'Koritsanszky et al, (2003)'
_computing_structure_solution 'SHELXS-97 (Sheldrick, 1990)'
_diffrn_measurement_device 'four-circle diffractometer'
_diffrn_measurement_method \p
_diffrn_radiation_type Synchrotron
_diffrn_radiation_wavelength 0.394
_diffrn_reflns_av_R_equivalents 0.0918
_diffrn_reflns_limit_h_max 46
_diffrn_reflns_limit_h_min -47
_diffrn_reflns_limit_k_max 26
_diffrn_reflns_limit_k_min 0
_diffrn_reflns_limit_l_max 43
_diffrn_reflns_limit_l_min 0
_diffrn_reflns_number 198090
_diffrn_reflns_theta_max 29.87
_exptl_absorpt_coefficient_mu 0.190
_exptl_absorpt_correction_T_max 1.01
_exptl_absorpt_correction_T_min 0.99
_exptl_absorpt_correction_type multi-scan
_exptl_crystal_colour 'clear light colourless'
_exptl_crystal_density_diffrn 1.617
_exptl_crystal_description trapezshaped
_exptl_crystal_size_max 0.0875
_exptl_crystal_size_mid 0.0813
_exptl_crystal_size_min 0.0750
_refine_ls_extinction_method none
_refine_ls_goodness_of_fit_ref 0.6320
_refine_ls_hydrogen_treatment constr
_refine_ls_matrix_type full
_refine_ls_number_parameters 647
_refine_ls_number_reflns 12388
_refine_ls_number_restraints 0
_refine_ls_R_factor_all 0.0648
_refine_ls_R_factor_gt 0.0378
_refine_ls_shift/su_max 0.0000
_refine_ls_structure_factor_coef Fsqd
_refine_ls_weighting_details
;
     calc w2 = 1/[s^2^(Fo^2^)]
;
_refine_ls_weighting_scheme calc
_refine_ls_wR_factor_ref 0.0740
_reflns_number_observed 12388
_reflns_number_total 21225
_reflns_observed_criterion I>2u(I)
_cod_data_source_file ja051233zsi20050224_053535.cif
_cod_data_source_block DEF
_cod_depositor_comments
;
 Marking atoms 'DUM0', 'DUM1', 'DUM2' and 'DUM3' as dummy atoms.

 Antanas Vaitkus,
 2017-02-20
;
_cod_original_sg_symbol_H-M 'I 2/a'
_cod_database_code 4111773

loop_
_symmetry_equiv_pos_site_id
_symmetry_equiv_pos_as_xyz
1 +X,+Y,+Z
2 1/2-X,+Y,-Z
3 -X,-Y,-Z
4 1/2+X,-Y,+Z
5 1/2+X,1/2+Y,1/2+Z
6 1/2-X,1/2-Y,1/2-Z
7 -X,1/2+Y,1/2-Z
8 +X,1/2-Y,1/2+Z

loop_
_atom_local_axes_label
_atom_local_axes_atom0
_atom_local_axes_ax1
_atom_local_axes_atom1
_atom_local_axes_atom2
_atom_local_axes_ax2
MN(1) DUM0 Z MN(1) O(8) y
MN(2) O(2) Z MN(2) O(9) y
O(1) C(1) X O(1) MN(2) y
O(2) C(1) X O(2) MN(2) y
O(8) C(8) X O(8) MN(1) y
O(9) C(8) X O(9) MN(2) y
O(11) C(11) X O(11) MN(2) y
O(12) C(11) X O(12) MN(2) y
O(21) C(21) X O(21) MN(2) y
N(21) C(21) X N(21) C(22) y
C(1) O(1) X C(1) C(2) y
C(2) C(7) X C(2) C(3) y
C(3) C(7) X C(3) C(2) y
C(4) C(6) -X C(4) C(5) y
C(5) C(4) X C(5) C(6) y
C(6) C(4) X C(6) C(5) y
C(7) C(3) -X C(7) C(2) y
C(8) C(7) X C(8) C(5) y
C(11) C(13) X C(11) C(12) y
C(12) C(14) X C(12) C(13) y
C(13) C(14) X C(13) C(12) y
C(14) C(13) -X C(14) C(12) y
C(21) N(21) X C(21) O(21) y
C(22) N(21) X C(22) C(21) y
C(23) C(22) Z C(23) N(21) y
C(24) N(21) -X C(24) C(21) y
C(25) C(24) -Z C(25) N(21) y
H(3) C(3) Z H(3) C(2) y
H(4) C(4) Z H(4) C(5) y
H(6) C(6) Z H(6) C(5) y
H(7) C(7) Z H(7) C(2) y
H(13) C(13) Z H(13) C(12) y
H(14) C(14) Z H(14) C(12) y
H(21) C(21) Z H(21) O(21) y
H(22A) C(22) Z H(22A) H(22B) y
H(22B) C(22) Z H(22B) H(22A) y
H(23A) C(23) Z H(23A) H(23B) y
H(23B) C(23) Z H(23B) H(23C) y
H(23C) C(23) Z H(23C) H(23B) y
H(24A) C(24) Z H(24A) H(24B) y
H(24B) C(24) Z H(24B) H(24A) y
H(25A) C(25) Z H(25A) H(25B) y
H(25B) C(25) Z H(25B) H(25A) y
H(25C) C(25) Z H(25C) H(25A) y

loop_
_atom_rho_multipole_label
_atom_rho_multipole_coeff_Pv
_atom_rho_multipole_coeff_P00
_atom_rho_multipole_coeff_P11
_atom_rho_multipole_coeff_P1-1
_atom_rho_multipole_coeff_P10
_atom_rho_multipole_coeff_P20
_atom_rho_multipole_coeff_P21
_atom_rho_multipole_coeff_P2-1
_atom_rho_multipole_coeff_P22
_atom_rho_multipole_coeff_P2-2
_atom_rho_multipole_coeff_P30
_atom_rho_multipole_coeff_P31
_atom_rho_multipole_coeff_P3-1
_atom_rho_multipole_coeff_P32
_atom_rho_multipole_coeff_P3-2
_atom_rho_multipole_coeff_P33
_atom_rho_multipole_coeff_P3-3
_atom_rho_multipole_coeff_P40
_atom_rho_multipole_coeff_P41
_atom_rho_multipole_coeff_P4-1
_atom_rho_multipole_coeff_P42
_atom_rho_multipole_coeff_P4-2
_atom_rho_multipole_coeff_P43
_atom_rho_multipole_coeff_P4-3
_atom_rho_multipole_coeff_P44
_atom_rho_multipole_coeff_P4-4
_atom_rho_multipole_kappa_prime
_atom_rho_multipole_kappa_dprime0
_atom_rho_multipole_kappa_dprime1
_atom_rho_multipole_kappa_dprime2
_atom_rho_multipole_kappa_dprime3
_atom_rho_multipole_kappa_dprime4
MN(1) 3.39(3) 0.00 0.00 0.00 0.013(7) 0.094(10) 0.00 0.00 -0.013(9) -0.042(9) 0.068(14) 0.00 0.00 0.013(14) 0.000(14) 0.00 0.00 0.19(2) 0.00 0.00 -0.14(2) -0.15(2) 0.00 0.00 0.00(2) -0.09(2) 1.103(6) 1.41(3) 1.41 1.41 1.41 1.41
MN(2) 6.73(4) 0.00 -0.013(10) 0.221(11) -0.060(11) -0.047(14) 0.066(13) 0.121(14) -0.122(14) -0.165(13) -0.06(2) 0.06(2) -0.09(2) -0.08(2) 0.00(2) 0.101(18) -0.143(19) -0.07(4) -0.16(3) 0.01(3) -0.06(3) 0.14(3) 0.30(3) -0.01(3) -0.18(3) 0.30(3) 1.103(6) 1.41(3) 1.41 1.41 1.41 1.41
O(1) 6.91(7) 0.00 -0.06(3) -0.05(3) -0.02(3) -0.02(3) 0.01(3) -0.09(3) -0.06(3) 0.01(3) -0.06(3) 0.03(3) 0.06(3) 0.00(3) -0.05(3) 0.00(3) -0.04(3) 0.00 0.00 0.00 0.00 0.00 0.00 0.00 0.00 0.00 0.990(3) 0.91(4) 0.91 0.91 0.91 0.91
O(2) 7.00(7) 0.00 -0.06(3) 0.04(3) -0.01(3) -0.12(3) -0.07(3) 0.00(3) -0.09(3) 0.02(3) -0.02(3) -0.02(3) 0.01(3) -0.01(3) 0.05(3) 0.04(3) -0.02(3) 0.00 0.00 0.00 0.00 0.00 0.00 0.00 0.00 0.00 0.990(3) 0.91(4) 0.91 0.91 0.91 0.91
O(8) 6.84(7) 0.00 -0.12(4) -0.02(3) 0.12(3) -0.04(3) 0.01(3) -0.05(3) -0.01(3) 0.01(3) 0.02(3) -0.01(3) -0.04(3) 0.01(3) -0.03(3) 0.05(3) 0.01(3) 0.00 0.00 0.00 0.00 0.00 0.00 0.00 0.00 0.00 0.990(3) 0.91(4) 0.91 0.91 0.91 0.91
O(9) 6.92(7) 0.00 0.01(4) -0.07(3) -0.14(4) 0.00(4) -0.11(4) 0.01(3) -0.10(3) 0.05(3) 0.04(4) 0.02(3) -0.03(3) -0.07(3) 0.07(3) -0.04(3) -0.01(3) 0.00 0.00 0.00 0.00 0.00 0.00 0.00 0.00 0.00 0.990(3) 0.91(4) 0.91 0.91 0.91 0.91
O(11) 7.10(7) 0.00 -0.05(4) -0.05(3) -0.01(3) -0.03(3) -0.05(3) 0.03(3) -0.03(3) 0.05(3) -0.01(3) -0.01(3) 0.08(3) 0.05(3) -0.03(3) 0.05(3) 0.00(3) 0.00 0.00 0.00 0.00 0.00 0.00 0.00 0.00 0.00 0.990(3) 0.91(4) 0.91 0.91 0.91 0.91
O(12) 6.88(7) 0.00 -0.03(4) -0.02(3) -0.31(4) 0.08(4) 0.09(4) -0.03(3) -0.06(3) 0.02(3) -0.23(4) 0.09(4) 0.07(3) 0.04(3) 0.03(3) 0.03(3) 0.02(3) 0.00 0.00 0.00 0.00 0.00 0.00 0.00 0.00 0.00 0.990(3) 0.91(4) 0.91 0.91 0.91 0.91
O(21) 6.95(7) 0.00 -0.03(4) 0.12(3) -0.28(4) -0.11(4) -0.06(4) -0.05(3) -0.13(3) -0.06(3) 0.01(4) 0.02(3) 0.11(3) 0.01(3) 0.04(3) 0.02(3) 0.06(3) 0.00 0.00 0.00 0.00 0.00 0.00 0.00 0.00 0.00 0.990(3) 0.91(4) 0.91 0.91 0.91 0.91
N(21) 4.71(7) 0.00 0.29(5) -0.10(4) -0.24(4) 0.26(4) 0.08(4) -0.13(4) 0.01(5) -0.04(4) -0.34(4) 0.05(4) 0.04(4) 0.07(4) -0.07(4) 0.06(4) -0.02(4) 0.00 0.00 0.00 0.00 0.00 0.00 0.00 0.00 0.00 1.00 1.00 1.00 1.00 1.00 1.00
C(1) 4.33(16) 0.00 -0.09(5) 0.08(5) 0.05(4) -0.29(4) 0.01(4) 0.03(4) 0.13(4) -0.02(4) 0.06(4) -0.05(4) 0.01(4) 0.00(5) -0.01(5) 0.33(6) 0.02(5) 0.00 0.00 0.00 0.00 0.00 0.00 0.00 0.00 0.00 1.057(11) 0.94(4) 0.94 0.94 0.94 0.94
C(2) 3.86(13) 0.00 0.11(17) 0.01(15) -0.07(13) -0.42(7) -0.02(10) -0.21(8) 0.36(12) -0.21(12) 0.08(9) -0.09(10) 0.04(9) -0.09(12) 0.10(12) 0.44(11) -0.13(16) 0.00 0.00 0.00 0.00 0.00 0.00 0.00 0.00 0.00 1.070(5) 0.631(15) 0.63 0.63 0.63 0.63
C(3) 3.75(13) 0.00 0.33(14) -0.10(17) 0.09(13) -0.42(8) -0.20(9) -0.37(10) 0.06(12) -0.01(11) -0.03(9) -0.05(8) 0.02(10) -0.09(11) -0.15(11) 0.09(12) 0.42(10) 0.00 0.00 0.00 0.00 0.00 0.00 0.00 0.00 0.00 1.070(5) 0.631(15) 0.63 0.63 0.63 0.63
C(4) 3.63(13) 0.00 0.20(15) -0.29(17) 0.37(13) -0.32(7) 0.11(9) -0.22(11) 0.08(12) 0.01(11) -0.19(10) -0.05(9) -0.01(10) -0.24(11) 0.09(11) 0.18(12) 0.55(10) 0.00 0.00 0.00 0.00 0.00 0.00 0.00 0.00 0.00 1.070(5) 0.631(15) 0.63 0.63 0.63 0.63
C(5) 3.75(13) 0.00 0.10(17) 0.10(15) -0.05(13) -0.40(7) 0.08(10) -0.25(9) 0.25(12) -0.29(12) 0.07(9) 0.05(10) 0.09(9) 0.02(12) 0.04(12) 0.52(12) -0.02(16) 0.00 0.00 0.00 0.00 0.00 0.00 0.00 0.00 0.00 1.070(5) 0.631(15) 0.63 0.63 0.63 0.63
C(6) 3.60(13) 0.00 0.18(14) -0.15(17) 0.03(13) -0.39(8) -0.04(9) -0.23(10) 0.16(12) -0.16(11) 0.06(10) -0.14(9) 0.03(10) -0.21(11) 0.02(11) -0.07(13) 0.54(10) 0.00 0.00 0.00 0.00 0.00 0.00 0.00 0.00 0.00 1.070(5) 0.631(15) 0.63 0.63 0.63 0.63
C(7) 3.60(13) 0.00 -0.13(15) -0.27(17) 0.14(13) -0.34(8) 0.01(9) -0.28(10) -0.02(12) 0.03(11) -0.15(10) 0.00(9) 0.03(10) -0.08(11) 0.05(11) 0.04(12) 0.45(11) 0.00 0.00 0.00 0.00 0.00 0.00 0.00 0.00 0.00 1.070(5) 0.631(15) 0.63 0.63 0.63 0.63
C(8) 4.20(16) 0.00 -0.04(5) 0.08(4) -0.02(5) 0.17(5) -0.19(5) -0.17(4) 0.02(4) -0.14(4) -0.05(6) 0.27(6) -0.31(6) -0.11(5) 0.02(5) -0.02(4) 0.17(4) 0.00 0.00 0.00 0.00 0.00 0.00 0.00 0.00 0.00 1.057(11) 0.94(4) 0.94 0.94 0.94 0.94
C(11) 4.29(16) 0.00 -0.13(5) 0.03(5) 0.17(4) -0.27(5) -0.08(4) 0.00(4) -0.01(5) -0.08(4) 0.03(5) 0.08(5) -0.03(5) 0.02(5) 0.00(5) 0.07(6) 0.35(6) 0.00 0.00 0.00 0.00 0.00 0.00 0.00 0.00 0.00 1.057(11) 0.94(4) 0.94 0.94 0.94 0.94
C(12) 3.79(12) 0.00 -0.6(2) -0.03(16) -0.03(14) -0.40(7) 0.17(10) -0.13(9) 0.10(13) -0.37(12) 0.01(10) 0.21(11) -0.01(9) 0.11(12) 0.40(12) 0.40(11) 0.07(16) 0.00 0.00 0.00 0.00 0.00 0.00 0.00 0.00 0.00 1.070(5) 0.631(15) 0.63 0.63 0.63 0.63
C(13) 3.54(11) 0.00 0.15(16) -0.3(2) -0.44(14) -0.31(7) -0.12(9) -0.21(10) 0.04(13) -0.06(11) 0.01(10) 0.08(9) 0.18(11) 0.06(11) -0.23(11) 0.20(13) 0.53(10) 0.00 0.00 0.00 0.00 0.00 0.00 0.00 0.00 0.00 1.070(5) 0.631(15) 0.63 0.63 0.63 0.63
C(14) 3.82(12) 0.00 0.49(16) 0.0(2) 0.08(14) -0.51(8) 0.20(9) -0.10(10) 0.21(14) 0.12(11) -0.08(10) -0.19(9) -0.05(11) 0.13(11) 0.05(11) 0.24(12) 0.72(10) 0.00 0.00 0.00 0.00 0.00 0.00 0.00 0.00 0.00 1.070(5) 0.631(15) 0.63 0.63 0.63 0.63
C(21) 3.37(12) 0.00 -0.02(5) 0.13(5) 0.17(4) -0.08(5) 0.11(4) 0.08(4) -0.04(5) -0.17(5) 0.08(5) -0.01(5) 0.04(5) 0.08(5) -0.04(5) 0.26(6) -0.02(5) 0.00 0.00 0.00 0.00 0.00 0.00 0.00 0.00 0.00 1.057(11) 0.94(4) 0.94 0.94 0.94 0.94
C(22) 3.83(8) 0.00 0.09(3) 0.13(3) -0.29(4) 0.11(4) -0.11(3) -0.01(3) 0.22(3) 0.10(3) -0.16(4) -0.15(4) -0.03(4) -0.21(4) -0.01(4) 0.15(4) -0.07(3) 0.00 0.00 0.00 0.00 0.00 0.00 0.00 0.00 0.00 1.00 1.00 1.00 1.00 1.00 1.00
C(23) 3.14(9) 0.00 -0.02(3) 0.00(3) 0.20(4) 0.19(4) -0.03(3) 0.13(3) -0.07(3) 0.00(3) 0.15(4) 0.04(3) 0.03(4) -0.01(3) 0.00(3) -0.04(3) 0.05(4) 0.00 0.00 0.00 0.00 0.00 0.00 0.00 0.00 0.00 1.00 1.00 1.00 1.00 1.00 1.00
C(24) 3.83 0.00 0.09 0.13 -0.29 0.11 -0.11 -0.01 0.22 0.10 -0.16 -0.15 -0.03 -0.21 -0.01 0.15 -0.07 0.00 0.00 0.00 0.00 0.00 0.00 0.00 0.00 0.00 1.00 1.00 1.00 1.00 1.00 1.00
C(25) 3.14 0.00 -0.02 0.00 0.20 0.19 -0.03 0.13 -0.07 0.00 0.15 0.04 0.03 -0.01 0.00 -0.04 0.05 0.00 0.00 0.00 0.00 0.00 0.00 0.00 0.00 0.00 1.00 1.00 1.00 1.00 1.00 1.00
H(3) 0.80(3) 0.00 0.00 0.00 0.238(16) 0.00 0.00 0.00 0.00 0.00 0.00 0.00 0.00 0.00 0.00 0.00 0.00 0.00 0.00 0.00 0.00 0.00 0.00 0.00 0.00 0.00 1.20 1.20 1.20 1.20 1.20 1.20
H(4) 0.80 0.00 0.00 0.00 0.24 0.00 0.00 0.00 0.00 0.00 0.00 0.00 0.00 0.00 0.00 0.00 0.00 0.00 0.00 0.00 0.00 0.00 0.00 0.00 0.00 0.00 1.20 1.20 1.20 1.20 1.20 1.20
H(6) 0.80 0.00 0.00 0.00 0.24 0.00 0.00 0.00 0.00 0.00 0.00 0.00 0.00 0.00 0.00 0.00 0.00 0.00 0.00 0.00 0.00 0.00 0.00 0.00 0.00 0.00 1.20 1.20 1.20 1.20 1.20 1.20
H(7) 0.80 0.00 0.00 0.00 0.24 0.00 0.00 0.00 0.00 0.00 0.00 0.00 0.00 0.00 0.00 0.00 0.00 0.00 0.00 0.00 0.00 0.00 0.00 0.00 0.00 0.00 1.20 1.20 1.20 1.20 1.20 1.20
H(13) 0.80 0.00 0.00 0.00 0.24 0.00 0.00 0.00 0.00 0.00 0.00 0.00 0.00 0.00 0.00 0.00 0.00 0.00 0.00 0.00 0.00 0.00 0.00 0.00 0.00 0.00 1.20 1.20 1.20 1.20 1.20 1.20
H(14) 0.80 0.00 0.00 0.00 0.24 0.00 0.00 0.00 0.00 0.00 0.00 0.00 0.00 0.00 0.00 0.00 0.00 0.00 0.00 0.00 0.00 0.00 0.00 0.00 0.00 0.00 1.20 1.20 1.20 1.20 1.20 1.20
H(21) 0.91(7) 0.00 0.00 0.00 0.28(5) 0.00 0.00 0.00 0.00 0.00 0.00 0.00 0.00 0.00 0.00 0.00 0.00 0.00 0.00 0.00 0.00 0.00 0.00 0.00 0.00 0.00 1.20 1.20 1.20 1.20 1.20 1.20
H(22A) 1.06(4) 0.00 0.00 0.00 0.25(3) 0.00 0.00 0.00 0.00 0.00 0.00 0.00 0.00 0.00 0.00 0.00 0.00 0.00 0.00 0.00 0.00 0.00 0.00 0.00 0.00 0.00 1.20 1.20 1.20 1.20 1.20 1.20
H(22B) 1.06 0.00 0.00 0.00 0.25 0.00 0.00 0.00 0.00 0.00 0.00 0.00 0.00 0.00 0.00 0.00 0.00 0.00 0.00 0.00 0.00 0.00 0.00 0.00 0.00 0.00 1.20 1.20 1.20 1.20 1.20 1.20
H(23A) 1.10(3) 0.00 0.00 0.00 0.36(2) 0.00 0.00 0.00 0.00 0.00 0.00 0.00 0.00 0.00 0.00 0.00 0.00 0.00 0.00 0.00 0.00 0.00 0.00 0.00 0.00 0.00 1.20 1.20 1.20 1.20 1.20 1.20
H(23B) 1.10 0.00 0.00 0.00 0.36 0.00 0.00 0.00 0.00 0.00 0.00 0.00 0.00 0.00 0.00 0.00 0.00 0.00 0.00 0.00 0.00 0.00 0.00 0.00 0.00 0.00 1.20 1.20 1.20 1.20 1.20 1.20
H(23C) 1.10 0.00 0.00 0.00 0.36 0.00 0.00 0.00 0.00 0.00 0.00 0.00 0.00 0.00 0.00 0.00 0.00 0.00 0.00 0.00 0.00 0.00 0.00 0.00 0.00 0.00 1.20 1.20 1.20 1.20 1.20 1.20
H(24A) 1.06 0.00 0.00 0.00 0.25 0.00 0.00 0.00 0.00 0.00 0.00 0.00 0.00 0.00 0.00 0.00 0.00 0.00 0.00 0.00 0.00 0.00 0.00 0.00 0.00 0.00 1.20 1.20 1.20 1.20 1.20 1.20
H(24B) 1.06 0.00 0.00 0.00 0.25 0.00 0.00 0.00 0.00 0.00 0.00 0.00 0.00 0.00 0.00 0.00 0.00 0.00 0.00 0.00 0.00 0.00 0.00 0.00 0.00 0.00 1.20 1.20 1.20 1.20 1.20 1.20
H(25A) 1.10 0.00 0.00 0.00 0.36 0.00 0.00 0.00 0.00 0.00 0.00 0.00 0.00 0.00 0.00 0.00 0.00 0.00 0.00 0.00 0.00 0.00 0.00 0.00 0.00 0.00 1.20 1.20 1.20 1.20 1.20 1.20
H(25B) 1.10 0.00 0.00 0.00 0.36 0.00 0.00 0.00 0.00 0.00 0.00 0.00 0.00 0.00 0.00 0.00 0.00 0.00 0.00 0.00 0.00 0.00 0.00 0.00 0.00 0.00 1.20 1.20 1.20 1.20 1.20 1.20
H(25C) 1.10 0.00 0.00 0.00 0.36 0.00 0.00 0.00 0.00 0.00 0.00 0.00 0.00 0.00 0.00 0.00 0.00 0.00 0.00 0.00 0.00 0.00 0.00 0.00 0.00 0.00 1.20 1.20 1.20 1.20 1.20 1.20

loop_
_atom_site_aniso_label
_atom_site_aniso_U_11
_atom_site_aniso_U_22
_atom_site_aniso_U_33
_atom_site_aniso_U_12
_atom_site_aniso_U_13
_atom_site_aniso_U_23
MN(1) 0.0037 0.0063 0.0029 0.0000 0.0004 0.0000
MN(2) 0.0042 0.0063 0.0043 0.0001 0.0012 -0.0011
O(1) 0.0046(2) 0.0104(3) 0.0068(3) -0.0001(2) -0.0005(2) -0.0029(2)
O(2) 0.0048(2) 0.0106(3) 0.0056(3) 0.0013(2) 0.0015(2) -0.0020(3)
O(8) 0.0079(3) 0.0114(3) 0.0078(3) -0.0007(3) -0.0018(2) 0.0036(3)
O(9) 0.0072(3) 0.0175(5) 0.0116(4) -0.0010(3) 0.0003(3) 0.0081(3)
O(11) 0.0102(3) 0.0115(4) 0.0065(3) -0.0008(3) 0.0009(3) -0.0048(3)
O(12) 0.0062(3) 0.0233(5) 0.0162(5) -0.0014(4) 0.0040(3) -0.0121(4)
O(21) 0.0145(4) 0.0083(4) 0.0176(5) 0.0038(3) 0.0039(4) 0.0043(4)
N(21) 0.0274(8) 0.0118(5) 0.0183(6) 0.0072(5) -0.0027(6) 0.0013(5)
C(1) 0.0048(2) 0.0077(3) 0.0042(2) 0.0000(3) 0.0005(2) -0.0016(3)
C(2) 0.0055(3) 0.0092(3) 0.0046(3) 0.0006(2) 0.0003(2) -0.0022(2)
C(3) 0.0069(3) 0.0117(4) 0.0087(3) 0.0021(3) -0.0017(3) -0.0055(3)
C(4) 0.0071(3) 0.0121(4) 0.0092(3) -0.0019(3) -0.0008(3) 0.0058(3)
C(5) 0.0062(3) 0.0100(3) 0.0055(3) -0.0003(2) -0.0001(2) 0.0028(3)
C(6) 0.0074(3) 0.0169(4) 0.0077(3) -0.0039(3) -0.0023(3) 0.0059(3)
C(7) 0.0071(3) 0.0171(4) 0.0082(3) 0.0040(3) -0.0018(3) -0.0066(3)
C(8) 0.0061(3) 0.0101(3) 0.0052(3) -0.0002(3) 0.0001(2) 0.0032(3)
C(11) 0.0058(3) 0.0119(4) 0.0081(3) -0.0004(3) 0.0022(3) -0.0055(3)
C(12) 0.0049(3) 0.0099(3) 0.0065(3) -0.0006(2) 0.0016(2) -0.0039(3)
C(13) 0.0057(3) 0.0186(4) 0.0091(3) -0.0012(3) 0.0014(3) -0.0081(3)
C(14) 0.0052(3) 0.0210(5) 0.0104(4) -0.0023(3) 0.0023(3) -0.0110(4)
C(21) 0.0181(6) 0.0139(5) 0.0163(5) 0.0078(4) 0.0014(4) 0.0007(4)
C(22) 0.0341(8) 0.0170(6) 0.0174(6) -0.0008(6) 0.0035(6) 0.0037(5)
C(23) 0.0289(9) 0.0264(8) 0.0330(10) 0.0039(7) -0.0051(8) -0.0021(7)
C(24) 0.044(1) 0.022(1) 0.025(1) 0.022(1) -0.013(1) -0.004(1)
C(25) 0.038(1) 0.015(1) 0.025(1) 0.011(1) 0.006(1) -0.001(1)

loop_
_atom_site_label
_atom_site_type_symbol
_atom_site_fract_x
_atom_site_fract_y
_atom_site_fract_z
_atom_site_occupancy
_atom_site_U_iso_or_equiv
_atom_site_calc_flag
MN(1) Mn 0.25000 1.02979 0.00000 0.5000 0.004 ?
MN(2) Mn 0.07416 0.92912 -0.03447 1.0000 0.005 ?
O(1) O 0.03869(5) 1.05763(10) 0.06269(6) 1.0000 0.007 ?
O(2) O 0.15175(5) 1.01827(10) 0.06525(6) 1.0000 0.007 ?
O(8) O 0.20315(6) 1.15966(11) -0.08142(7) 1.0000 0.009 ?
O(9) O 0.09217(6) 1.08842(14) -0.10032(8) 1.0000 0.012 ?
O(11) O 0.19892(6) 0.87672(12) -0.06482(6) 1.0000 0.009 ?
O(12) O 0.10278(7) 0.80859(18) -0.12993(10) 1.0000 0.015 ?
O(21) O 0.06869(8) 0.76686(12) 0.03874(10) 1.0000 0.013 ?
N(21) N 0.1091(1) 0.5862(2) 0.0964(1) 1.0000 0.019 ?
C(1) C 0.09998(5) 1.06737(11) 0.09553(5) 1.0000 0.006 ?
C(2) C 0.11062(5) 1.13445(10) 0.17127(6) 1.0000 0.006 ?
C(3) C 0.05703(6) 1.21068(11) 0.19653(6) 1.0000 0.009 ?
C(4) C 0.06801(6) 1.22210(11) -0.23492(6) 1.0000 0.009 ?
C(5) C 0.13125(5) 1.23381(10) -0.18945(6) 1.0000 0.007 ?
C(6) C 0.18350(6) 1.31384(12) -0.21342(7) 1.0000 0.011 ?
C(7) C 0.17386(6) 1.12232(12) 0.21648(7) 1.0000 0.011 ?
C(8) C 0.14312(6) 1.15514(11) -0.11744(6) 1.0000 0.007 ?
C(11) C 0.16834(6) 0.82586(11) -0.12416(7) 1.0000 0.009 ?
C(12) C 0.21072(5) 0.78514(10) -0.18897(6) 1.0000 0.007 ?
C(13) C 0.28296(6) 0.80859(12) -0.18532(7) 1.0000 0.011 ?
C(14) C 0.17773(6) 0.72638(13) -0.25352(7) 1.0000 0.012 ?
C(21) C 0.11367(9) 0.68246(15) 0.04704(10) 1.0000 0.016 ?
C(22) C 0.0504(1) 0.5795(2) 0.1464(1) 1.0000 0.023 ?
C(23) C -0.0133(1) 0.5078(2) 0.1111(1) 1.0000 0.030 ?
C(24) C 0.1655(1) 0.4918(2) 0.1035(1) 1.0000 0.031 ?
C(25) C 0.1583(1) 0.3875(2) 0.0442(1) 1.0000 0.026 ?
H(3) H 0.00716 1.21720 0.16282 1.0000 0.016 ?
H(4) H 0.02698 1.16118 -0.21646 1.0000 0.016 ?
H(6) H 0.23183 1.32606 -0.17756 1.0000 0.017 ?
H(7) H 0.21554 1.06367 0.19726 1.0000 0.018 ?
H(13) H 0.30852 0.85285 -0.13465 1.0000 0.018 ?
H(14) H 0.12173 0.70881 -0.25657 1.0000 0.018 ?
H(21) H 0.15865 0.68730 0.01281 1.0000 0.030 ?
H(22A) H 0.03388 0.67315 0.15870 1.0000 0.037 ?
H(22B) H 0.06845 0.53360 0.19903 1.0000 0.037 ?
H(23A) H -0.03466 0.55718 0.05889 1.0000 0.059 ?
H(23B) H -0.05296 0.50282 0.15377 1.0000 0.059 ?
H(23C) H 0.00316 0.41276 0.09584 1.0000 0.059 ?
H(24A) H 0.16744 0.45043 0.16004 1.0000 0.049 ?
H(24B) H 0.21419 0.53748 0.09648 1.0000 0.049 ?
H(25A) H 0.10691 0.34264 0.04825 1.0000 0.057 ?
H(25B) H 0.20095 0.31952 0.05705 1.0000 0.057 ?
H(25C) H 0.16218 0.42780 -0.01359 1.0000 0.057 ?
DUM0 . 0.25000 1.50000 0.00000 . . dum
DUM1 . 0.27020 0.02940 0.98960 . . dum
DUM2 . 0.07140 0.96990 0.95850 . . dum
DUM3 . 0.05190 0.93020 0.97170 . . dum

loop_
_geom_bond_atom_site_label_1
_geom_bond_atom_site_label_2
_geom_bond_distance
_geom_bond_site_symmetry_1
_geom_bond_site_symmetry_2
_geom_bond_publ_flag
MN(1) MN(2) 3.536277 1_555 1_555 yes
MN(1) MN(2) 3.536279 1_555 2_555 yes
MN(1) O(9) 3.4297(12) 1_555 1_555 yes
MN(1) O(9) 3.4297(12) 1_555 2_555 yes
MN(1) C(1) 3.4395(9) 1_555 1_555 yes
MN(1) C(1) 3.4395(9) 1_555 2_555 yes
MN(1) C(11) 3.3655(11) 1_555 1_555 yes
MN(1) C(11) 3.3655(11) 1_555 2_555 yes
MN(1) H(7) 3.558254 1_555 1_555 yes
MN(1) H(7) 3.558254 1_555 2_555 yes
MN(1) H(25B) 3.394611 1_555 1_565 yes
MN(1) H(25B) 3.394612 1_555 2_565 yes
MN(2) MN(2) 3.499196 1_555 3_575 yes
MN(2) C(1) 3.4185(10) 1_555 3_575 yes
O(1) O(12) 3.3415(15) 1_555 3_575 yes
O(1) H(25A) 3.3207(11) 1_555 1_565 yes
O(2) C(8) 3.4888(15) 1_555 1_555 yes
O(2) H(25A) 3.5671(11) 1_555 1_565 yes
O(2) H(25B) 3.3499(11) 1_555 1_565 yes
O(8) C(7) 3.4641(16) 1_555 2_555 yes
O(8) C(25) 3.416(2) 1_555 1_565 yes
O(8) H(25A) 3.5876(12) 1_555 1_565 yes
O(9) C(1) 3.4057(16) 1_555 1_555 yes
O(9) H(22A) 3.5954(13) 1_555 3_575 yes
O(11) O(21) 3.3850(18) 1_555 1_555 yes
O(11) C(21) 3.344(2) 1_555 1_555 yes
O(11) H(7) 3.5341(12) 1_555 2_555 yes
O(11) H(13) 3.4914(11) 1_555 2_555 yes
O(11) H(21) 3.4551(13) 1_555 2_555 yes
O(12) C(21) 3.351(3) 1_555 1_555 yes
O(12) H(22B) 3.438(2) 1_555 8_564 yes
O(12) H(23B) 3.4678(17) 1_555 3_565 yes
O(21) C(1) 3.3905(18) 1_555 1_555 yes
O(21) C(11) 3.5822(18) 1_555 1_555 yes
O(21) C(23) 3.456(3) 1_555 1_555 yes
N(21) C(13) 3.435(2) 1_555 2_555 yes
N(21) C(14) 3.468(2) 1_555 8_565 yes
N(21) H(14) 3.3582(18) 1_555 8_565 yes
N(21) H(23A) 3.329(2) 1_555 3_565 yes
N(21) H(23B) 3.438(2) 1_555 1_555 yes
N(21) H(25B) 3.4348(16) 1_555 1_555 yes
C(1) H(25B) 3.4019(11) 1_555 1_565 yes
C(2) H(4) 3.4001(9) 1_555 8_575 yes
C(2) H(6) 3.4010(10) 1_555 8_575 yes
C(2) H(13) 3.4547(10) 1_555 2_555 yes
C(2) H(23B) 3.5952(10) 1_555 7_555 yes
C(2) H(24A) 3.5465(10) 1_555 1_565 yes
C(2) H(25B) 3.3631(10) 1_555 1_565 yes
C(3) H(7) 3.4090(10) 1_555 1_555 yes
C(3) H(22B) 3.4469(11) 1_555 1_565 yes
C(3) H(23B) 3.4229(12) 1_555 7_555 yes
C(3) H(24A) 3.4016(12) 1_555 1_565 yes
C(4) C(22) 3.529(2) 1_555 3_575 yes
C(4) H(6) 3.4008(11) 1_555 1_555 yes
C(4) H(23C) 3.4250(12) 1_555 8_564 yes
C(5) H(3) 3.4070(10) 1_555 8_574 yes
C(5) H(7) 3.4542(10) 1_555 2_555 yes
C(5) H(7) 3.4046(10) 1_555 8_574 yes
C(5) H(22A) 3.3865(10) 1_555 3_575 yes
C(5) H(24A) 3.3829(10) 1_555 8_564 yes
C(6) C(7) 3.4080(17) 1_555 2_555 yes
C(6) H(4) 3.4014(11) 1_555 1_555 yes
C(6) H(23B) 3.3894(13) 1_555 3_575 yes
C(6) H(24A) 3.5727(13) 1_555 8_564 yes
C(6) H(25B) 3.3764(11) 1_555 2_565 yes
C(7) C(13) 3.4941(18) 1_555 2_555 yes
C(7) H(3) 3.4068(11) 1_555 1_555 yes
C(7) H(23B) 3.5787(12) 1_555 7_555 yes
C(7) H(25B) 3.5465(13) 1_555 1_565 yes
C(8) C(11) 3.5438(17) 1_555 1_555 yes
C(8) H(25B) 3.5483(11) 1_555 2_565 yes
C(8) H(25C) 3.4257(12) 1_555 1_565 yes
C(11) C(21) 3.570(2) 1_555 1_555 yes
C(11) H(3) 3.4029(11) 1_555 3_575 yes
C(12) H(13) 3.3971(10) 1_555 6_564 yes
C(12) H(14) 3.4046(9) 1_555 6_564 yes
C(12) H(24B) 3.3571(11) 1_555 2_555 yes
C(13) H(14) 3.4060(11) 1_555 1_555 yes
C(13) H(21) 3.3804(13) 1_555 2_555 yes
C(14) C(22) 3.551(2) 1_555 8_564 yes
C(14) H(7) 3.3002(12) 1_555 8_564 yes
C(14) H(13) 3.4033(11) 1_555 1_555 yes
C(14) H(22B) 3.3657(13) 1_555 8_564 yes
C(21) C(23) 3.314(3) 1_555 1_555 yes
C(21) H(14) 3.5992(16) 1_555 8_565 yes
C(21) H(23A) 3.4329(18) 1_555 3_565 yes
C(21) H(23C) 3.3733(18) 1_555 3_565 yes
C(22) C(25) 3.483(3) 1_555 1_555 yes
C(22) H(4) 3.3999(19) 1_555 3_575 yes
C(22) H(4) 3.5513(17) 1_555 8_565 yes
C(22) H(21) 3.4208(18) 1_555 1_555 yes
C(22) H(24B) 3.339(2) 1_555 1_555 yes
C(23) C(24) 3.433(3) 1_555 1_555 yes
C(23) H(4) 3.535(2) 1_555 8_565 yes
C(23) H(24A) 3.550(2) 1_555 1_555 yes
C(23) H(25A) 3.562(2) 1_555 3_565 yes
C(24) H(22A) 3.366(2) 1_555 1_555 yes
C(25) H(25B) 3.398(2) 1_555 2_555 yes
C(25) H(25C) 3.536(2) 1_555 2_555 yes
H(3) H(22B) 3.491463 1_555 7_555 yes
H(4) H(23C) 3.356543 1_555 8_564 yes
H(6) H(25C) 3.410131 1_555 1_565 yes
H(7) H(14) 3.534535 1_555 8_565 yes
H(13) H(24B) 3.457908 1_555 2_555 yes
H(21) H(21) 3.551177 1_555 2_555 yes
H(21) H(24A) 3.590113 1_555 1_555 yes
H(21) H(24B) 3.568604 1_555 2_555 yes
H(22A) H(24A) 3.483381 1_555 1_555 yes
H(22B) H(24B) 3.414566 1_555 1_555 yes
H(22B) H(25A) 3.439989 1_555 1_555 yes
H(23A) H(25A) 3.556363 1_555 1_555 yes
H(25C) H(25C) 3.354884 1_555 2_555 yes
